data_2212937
loop_
_publ_author_name
'Gan-Ghui Chu'
'Jing Cheng'

_publ_section_title <i>catena</i>-Poly[[triaqua{[2-(2,6-dichloroanilino)phenyl]acetato}potassium(I)]-\m-aqua]
_journal_coeditor_code IS2142
_journal_issue 4
_journal_name_full 'Acta Crystallographica Section E'
_journal_page_first m1008
_journal_page_last m1009
_journal_paper_doi 10.1107/S1600536807010239
_journal_volume 63
_journal_year 2007
_chemical_formula_iupac '[K (C14 H10 Cl2 N O2) (H2 O)4]'
_chemical_formula_moiety 'C14 H18 Cl2 K N O6'
_chemical_formula_sum 'C14 H18 Cl2 K N O6'
_chemical_formula_weight 406.29
_chemical_name_systematic
;
catena-Poly[[triaqua{[2-(2,6-dichloroanilino)phenyl]acetato}potassium(I)]-
\m-aqua]
;
_space_group_IT_number 14
_symmetry_cell_setting monoclinic
_symmetry_space_group_name_Hall '-P 2ybc'
_symmetry_space_group_name_H-M 'P 1 21/c 1'
_atom_sites_solution_hydrogens geom
_atom_sites_solution_primary direct
_atom_sites_solution_secondary difmap
_audit_creation_method SHELXL-97
_cell_angle_alpha 90.00
_cell_angle_beta 99.8000(10)
_cell_angle_gamma 90.00
_cell_formula_units_Z 4
_cell_length_a 19.9757(13)
_cell_length_b 9.4615(6)
_cell_length_c 9.8943(7)
_cell_measurement_reflns_used 3565
_cell_measurement_temperature 296(2)
_cell_measurement_theta_max 27.70
_cell_measurement_theta_min 2.39
_cell_volume 1842.7(2)
_computing_cell_refinement 'SAINT (Bruker, 2001)'
_computing_data_collection 'SMART (Bruker, 2001)'
_computing_data_reduction SAINT
_computing_molecular_graphics 'PLATON (Spek, 2003)'
_computing_structure_refinement 'SHELXL97 (Sheldrick, 1997)'
_computing_structure_solution 'SHELXS97 (Sheldrick, 1997)'
_diffrn_ambient_temperature 296(2)
_diffrn_measured_fraction_theta_full 0.971
_diffrn_measured_fraction_theta_max 0.971
_diffrn_measurement_device_type 'Bruker SMART 4K CCD area-detector'
_diffrn_measurement_method '\f and \w'
_diffrn_radiation_monochromator graphite
_diffrn_radiation_source 'fine-focus sealed tube'
_diffrn_radiation_type MoK\a
_diffrn_radiation_wavelength 0.71073
_diffrn_reflns_av_R_equivalents 0.0359
_diffrn_reflns_av_sigmaI/netI 0.0405
_diffrn_reflns_limit_h_max 23
_diffrn_reflns_limit_h_min -15
_diffrn_reflns_limit_k_max 11
_diffrn_reflns_limit_k_min -11
_diffrn_reflns_limit_l_max 11
_diffrn_reflns_limit_l_min -11
_diffrn_reflns_number 8349
_diffrn_reflns_theta_full 25.00
_diffrn_reflns_theta_max 25.00
_diffrn_reflns_theta_min 1.03
_diffrn_standards_number 0
_exptl_absorpt_coefficient_mu 0.606
_exptl_absorpt_correction_T_max 0.8884
_exptl_absorpt_correction_T_min 0.8390
_exptl_absorpt_correction_type multi-scan
_exptl_absorpt_process_details '(SADABS; Sheldrick, 2003)'
_exptl_crystal_colour colorless
_exptl_crystal_density_diffrn 1.464
_exptl_crystal_density_method 'not measured'
_exptl_crystal_description block
_exptl_crystal_F_000 840
_exptl_crystal_size_max 0.30
_exptl_crystal_size_mid 0.20
_exptl_crystal_size_min 0.20
_refine_diff_density_max 0.600
_refine_diff_density_min -0.296
_refine_ls_extinction_method none
_refine_ls_goodness_of_fit_ref 1.089
_refine_ls_hydrogen_treatment mixed
_refine_ls_matrix_type full
_refine_ls_number_parameters 244
_refine_ls_number_reflns 3151
_refine_ls_number_restraints 13
_refine_ls_restrained_S_all 1.088
_refine_ls_R_factor_all 0.0700
_refine_ls_R_factor_gt 0.0563
_refine_ls_shift/su_max 0.000
_refine_ls_shift/su_mean 0.000
_refine_ls_structure_factor_coef Fsqd
_refine_ls_weighting_details 'calc w=1/[\s^2^(Fo^2^)+(0.0872P)^2^+1.2355P] where P=(Fo^2^+2Fc^2^)/3'
_refine_ls_weighting_scheme calc
_refine_ls_wR_factor_gt 0.1521
_refine_ls_wR_factor_ref 0.1610
_reflns_number_gt 2531
_reflns_number_total 3151
_reflns_threshold_expression I>2\s(I)
_cod_data_source_file is2142.cif
_cod_data_source_block I
_cod_original_sg_symbol_H-M 'P 21/c'
_cod_database_code 2212937
_cod_database_fobs_code 2212937

loop_
_symmetry_equiv_pos_as_xyz
'x, y, z'
'-x, y+1/2, -z+1/2'
'-x, -y, -z'
'x, -y-1/2, z-1/2'

loop_
_atom_site_type_symbol
_atom_site_label
_atom_site_fract_x
_atom_site_fract_y
_atom_site_fract_z
_atom_site_U_iso_or_equiv
_atom_site_adp_type
_atom_site_calc_flag
_atom_site_refinement_flags
_atom_site_occupancy
C C1 0.16201(18) 0.3229(3) 0.1067(4) 0.0393(8) Uani d . 1
C C2 0.1176(2) 0.2387(4) 0.0215(4) 0.0455(9) Uani d . 1
H H2 0.1338 0.1698 -0.0316 0.055 Uiso calc R 1
C C3 0.0489(2) 0.2566(4) 0.0148(4) 0.0490(9) Uani d . 1
H H3 0.0185 0.2025 -0.0454 0.059 Uiso calc R 1
C C4 0.02537(19) 0.3556(4) 0.0982(4) 0.0437(9) Uani d . 1
H H4 -0.0211 0.3667 0.0957 0.052 Uiso calc R 1
C C5 0.07052(18) 0.4375(3) 0.1846(4) 0.0361(8) Uani d . 1
C C6 0.14078(17) 0.4294(3) 0.1886(3) 0.0342(7) Uani d . 1
C C7 0.18202(15) 0.6620(3) 0.2816(3) 0.0320(7) Uani d . 1
C C8 0.14168(17) 0.7409(4) 0.1832(4) 0.0386(8) Uani d . 1
H H8 0.1171 0.6959 0.1070 0.046 Uiso calc R 1
C C9 0.13704(19) 0.8859(4) 0.1953(4) 0.0462(9) Uani d . 1
H H9 0.1088 0.9375 0.1287 0.055 Uiso calc R 1
C C10 0.1742(2) 0.9537(4) 0.3060(4) 0.0508(10) Uani d . 1
H H10 0.1713 1.0512 0.3147 0.061 Uiso calc R 1
C C11 0.21555(18) 0.8763(4) 0.4034(4) 0.0441(9) Uani d . 1
H H11 0.2410 0.9227 0.4778 0.053 Uiso calc R 1
C C12 0.22045(16) 0.7299(3) 0.3940(3) 0.0347(7) Uani d . 1
C C13 0.26672(17) 0.6487(4) 0.5042(4) 0.0405(8) Uani d . 1
H H13A 0.2764 0.7066 0.5862 0.049 Uiso calc R 1
H H13B 0.2434 0.5643 0.5269 0.049 Uiso calc R 1
C C14 0.33290(17) 0.6067(4) 0.4607(4) 0.0398(8) Uani d . 1
Cl Cl1 0.24883(5) 0.29557(10) 0.11392(12) 0.0568(3) Uani d . 1
Cl Cl2 0.03666(5) 0.54950(9) 0.29459(10) 0.0452(3) Uani d . 1
K K1 0.48346(5) 0.55665(10) 0.74672(10) 0.0583(3) Uani d . 1
N N1 0.18667(14) 0.5124(3) 0.2740(3) 0.0389(7) Uani d D 1
H H1 0.2296(7) 0.494(4) 0.288(4) 0.047 Uiso d D 1
O O1 0.32999(13) 0.5330(3) 0.3546(3) 0.0539(7) Uani d . 1
O O2 0.38739(14) 0.6476(3) 0.5312(3) 0.0557(7) Uani d . 1
O O3 0.36712(18) 0.4763(4) 0.8520(4) 0.0752(9) Uani d D 1
H H3A 0.3271(18) 0.489(8) 0.812(5) 0.113 Uiso d D 1
H H3B 0.367(3) 0.482(8) 0.936(3) 0.113 Uiso d D 1
O O4 0.50401(16) 0.3085(4) 0.6086(3) 0.0664(8) Uani d D 1
H H4A 0.5422(15) 0.320(6) 0.584(5) 0.100 Uiso d D 1
H H4B 0.4751(18) 0.298(7) 0.541(4) 0.100 Uiso d D 1
O O5 0.60651(17) 0.4280(3) 0.8813(3) 0.0616(8) Uani d D 1
H H5A 0.599(3) 0.348(3) 0.895(5) 0.092 Uiso d D 1
H H5B 0.631(3) 0.439(5) 0.824(5) 0.092 Uiso d D 1
O O6 0.58597(16) 0.6942(3) 0.6360(4) 0.0698(9) Uani d D 1
H H6A 0.610(2) 0.770(3) 0.643(7) 0.105 Uiso d D 1
H H6B 0.617(2) 0.631(4) 0.635(6) 0.105 Uiso d D 1

loop_
_atom_site_aniso_label
_atom_site_aniso_U_11
_atom_site_aniso_U_22
_atom_site_aniso_U_33
_atom_site_aniso_U_12
_atom_site_aniso_U_13
_atom_site_aniso_U_23
C1 0.055(2) 0.0215(15) 0.044(2) 0.0036(14) 0.0135(17) 0.0045(14)
C2 0.072(3) 0.0243(16) 0.040(2) -0.0032(16) 0.0076(18) -0.0045(15)
C3 0.060(2) 0.0328(18) 0.049(2) -0.0113(16) -0.0055(18) -0.0005(17)
C4 0.0445(19) 0.0321(18) 0.051(2) -0.0042(15) -0.0016(17) 0.0051(16)
C5 0.048(2) 0.0214(15) 0.0388(19) -0.0005(13) 0.0067(16) 0.0056(13)
C6 0.0478(19) 0.0201(15) 0.0342(18) -0.0025(13) 0.0058(15) 0.0054(13)
C7 0.0323(16) 0.0244(15) 0.0402(19) -0.0014(12) 0.0086(15) -0.0015(13)
C8 0.0426(19) 0.0321(17) 0.041(2) -0.0016(14) 0.0082(16) 0.0019(15)
C9 0.050(2) 0.0310(18) 0.060(2) 0.0078(15) 0.0172(19) 0.0100(17)
C10 0.062(2) 0.0258(17) 0.069(3) -0.0001(16) 0.024(2) -0.0038(18)
C11 0.048(2) 0.0351(18) 0.051(2) -0.0049(16) 0.0133(18) -0.0106(17)
C12 0.0349(17) 0.0307(17) 0.0404(19) -0.0013(13) 0.0117(15) -0.0060(14)
C13 0.0425(19) 0.0413(19) 0.037(2) -0.0019(15) 0.0052(16) -0.0059(15)
C14 0.0424(19) 0.0327(17) 0.043(2) 0.0010(15) 0.0042(17) 0.0006(16)
Cl1 0.0558(6) 0.0395(5) 0.0769(7) 0.0085(4) 0.0168(5) -0.0077(5)
Cl2 0.0494(5) 0.0346(5) 0.0543(6) 0.0005(4) 0.0162(4) -0.0022(4)
K1 0.0625(6) 0.0546(6) 0.0563(6) 0.0058(4) 0.0056(5) 0.0020(4)
N1 0.0388(15) 0.0260(14) 0.0489(18) 0.0035(12) -0.0008(14) -0.0038(13)
O1 0.0493(15) 0.0554(17) 0.0563(17) 0.0078(12) 0.0076(13) -0.0176(14)
O2 0.0465(15) 0.0533(16) 0.0642(18) 0.0004(12) 0.0009(13) -0.0115(14)
O3 0.074(2) 0.077(2) 0.075(2) 0.0090(18) 0.0138(18) -0.004(2)
O4 0.0652(19) 0.068(2) 0.067(2) -0.0051(17) 0.0132(16) 0.0035(17)
O5 0.072(2) 0.0543(18) 0.0590(19) 0.0065(15) 0.0112(15) 0.0116(15)
O6 0.0653(19) 0.0564(18) 0.088(2) 0.0112(14) 0.0140(18) -0.0008(18)

loop_
_atom_type_symbol
_atom_type_description
_atom_type_scat_dispersion_real
_atom_type_scat_dispersion_imag
_atom_type_scat_source
C C 0.0033 0.0016 'International Tables Vol C Tables 4.2.6.8 and 6.1.1.4'
H H 0.0000 0.0000 'International Tables Vol C Tables 4.2.6.8 and 6.1.1.4'
N N 0.0061 0.0033 'International Tables Vol C Tables 4.2.6.8 and 6.1.1.4'
O O 0.0106 0.0060 'International Tables Vol C Tables 4.2.6.8 and 6.1.1.4'
Cl Cl 0.1484 0.1585 'International Tables Vol C Tables 4.2.6.8 and 6.1.1.4'
K K 0.2009 0.2494 'International Tables Vol C Tables 4.2.6.8 and 6.1.1.4'

loop_
_geom_angle_atom_site_label_1
_geom_angle_atom_site_label_2
_geom_angle_atom_site_label_3
_geom_angle_site_symmetry_1
_geom_angle_site_symmetry_3
_geom_angle
C2 C1 C6 . . 123.0(3)
C2 C1 Cl1 . . 118.3(3)
C6 C1 Cl1 . . 118.7(3)
C1 C2 C3 . . 119.7(3)
C1 C2 H2 . . 120.2
C3 C2 H2 . . 120.2
C2 C3 C4 . . 119.6(3)
C2 C3 H3 . . 120.2
C4 C3 H3 . . 120.2
C5 C4 C3 . . 120.0(3)
C5 C4 H4 . . 120.0
C3 C4 H4 . . 120.0
C4 C5 C6 . . 122.5(3)
C4 C5 Cl2 . . 116.8(3)
C6 C5 Cl2 . . 120.8(3)
N1 C6 C5 . . 123.0(3)
N1 C6 C1 . . 121.8(3)
C5 C6 C1 . . 115.0(3)
C8 C7 C12 . . 119.5(3)
C8 C7 N1 . . 122.6(3)
C12 C7 N1 . . 117.9(3)
C7 C8 C9 . . 121.2(3)
C7 C8 H8 . . 119.4
C9 C8 H8 . . 119.4
C10 C9 C8 . . 119.9(4)
C10 C9 H9 . . 120.1
C8 C9 H9 . . 120.1
C11 C10 C9 . . 119.4(3)
C11 C10 H10 . . 120.3
C9 C10 H10 . . 120.3
C10 C11 C12 . . 121.7(3)
C10 C11 H11 . . 119.2
C12 C11 H11 . . 119.2
C11 C12 C7 . . 118.4(3)
C11 C12 C13 . . 119.9(3)
C7 C12 C13 . . 121.7(3)
C14 C13 C12 . . 112.7(3)
C14 C13 H13A . . 109.1
C12 C13 H13A . . 109.1
C14 C13 H13B . . 109.1
C12 C13 H13B . . 109.1
H13A C13 H13B . . 107.8
O2 C14 O1 . . 123.5(3)
O2 C14 C13 . . 118.7(3)
O1 C14 C13 . . 117.8(3)
O2 K1 O4 . 2_656 96.96(10)
O2 K1 O4 . . 91.42(10)
O4 K1 O4 2_656 . 166.48(4)
O2 K1 O6 . . 90.66(10)
O4 K1 O6 2_656 . 78.15(10)
O4 K1 O6 . . 91.21(10)
O2 K1 O3 . . 81.96(10)
O4 K1 O3 2_656 . 92.81(11)
O4 K1 O3 . . 98.88(11)
O6 K1 O3 . . 167.61(11)
O2 K1 O5 . . 157.54(9)
O4 K1 O5 2_656 . 97.51(10)
O4 K1 O5 . . 71.50(10)
O6 K1 O5 . . 75.66(10)
O3 K1 O5 . . 114.32(11)
O2 K1 K1 . 2_646 113.38(7)
O4 K1 K1 2_656 2_646 147.70(8)
O4 K1 K1 . 2_646 30.58(7)
O6 K1 K1 . 2_646 110.90(7)
O3 K1 K1 . 2_646 81.26(8)
O5 K1 K1 . 2_646 57.73(7)
O2 K1 K1 . 2_656 77.14(6)
O4 K1 K1 2_656 2_656 30.73(7)
O4 K1 K1 . 2_656 144.19(8)
O6 K1 K1 . 2_656 55.71(7)
O3 K1 K1 . 2_656 112.61(9)
O5 K1 K1 . 2_656 108.02(8)
K1 K1 K1 2_646 2_656 164.28(5)
C6 N1 C7 . . 123.8(3)
C6 N1 H1 . . 121(3)
C7 N1 H1 . . 105(3)
C14 O2 K1 . . 139.6(2)
K1 O3 H3A . . 124(4)
K1 O3 H3B . . 120(4)
H3A O3 H3B . . 107(4)
K1 O4 K1 2_646 . 118.69(11)
K1 O4 H4A 2_646 . 105(4)
K1 O4 H4A . . 104(4)
K1 O4 H4B 2_646 . 108(4)
K1 O4 H4B . . 111(4)
H4A O4 H4B . . 109(4)
K1 O5 H5A . . 108(4)
K1 O5 H5B . . 102(4)
H5A O5 H5B . . 113(4)
K1 O6 H6A . . 142(4)
K1 O6 H6B . . 105(4)
H6A O6 H6B . . 101(3)

loop_
_geom_bond_atom_site_label_1
_geom_bond_atom_site_label_2
_geom_bond_site_symmetry_2
_geom_bond_distance
C1 C2 . 1.371(5)
C1 C6 . 1.403(5)
C1 Cl1 . 1.743(4)
C2 C3 . 1.371(6)
C2 H2 . 0.9300
C3 C4 . 1.382(6)
C3 H3 . 0.9300
C4 C5 . 1.372(5)
C4 H4 . 0.9300
C5 C6 . 1.399(5)
C5 Cl2 . 1.737(3)
C6 N1 . 1.382(4)
C7 C8 . 1.374(5)
C7 C12 . 1.396(5)
C7 N1 . 1.421(4)
C8 C9 . 1.382(5)
C8 H8 . 0.9300
C9 C10 . 1.373(6)
C9 H9 . 0.9300
C10 C11 . 1.370(6)
C10 H10 . 0.9300
C11 C12 . 1.392(5)
C11 H11 . 0.9300
C12 C13 . 1.513(5)
C13 C14 . 1.511(5)
C13 H13A . 0.9700
C13 H13B . 0.9700
C14 O2 . 1.250(4)
C14 O1 . 1.254(4)
K1 O2 . 2.753(3)
K1 O4 2_656 2.770(4)
K1 O4 . 2.782(4)
K1 O6 . 2.802(4)
K1 O3 . 2.809(4)
K1 O5 . 2.861(3)
K1 K1 2_646 4.7756(15)
K1 K1 2_656 4.7756(14)
N1 H1 . 0.863(10)
O3 H3A . 0.84(3)
O3 H3B . 0.84(3)
O4 K1 2_646 2.770(4)
O4 H4A . 0.85(3)
O4 H4B . 0.81(3)
O5 H5A . 0.79(3)
O5 H5B . 0.82(3)
O6 H6A . 0.86(3)
O6 H6B . 0.85(3)

loop_
_geom_hbond_atom_site_label_D
_geom_hbond_atom_site_label_H
_geom_hbond_atom_site_label_A
_geom_hbond_site_symmetry_A
_geom_hbond_distance_DH
_geom_hbond_distance_HA
_geom_hbond_distance_DA
_geom_hbond_angle_DHA
N1 H1 Cl1 . 0.863(18) 2.62(4) 2.988(3) 107(3)
N1 H1 O1 . 0.863(10) 2.036(19) 2.845(4) 156(4)
O6 H6A O3 2_656 0.86(3) 2.00(3) 2.825(5) 160(5)
O5 H5A O2 2_646 0.79(3) 2.03(3) 2.787(4) 160(6)
O6 H6B O1 3_666 0.85(3) 1.88(3) 2.719(4) 168(5)
O5 H5B O1 3_666 0.82(3) 2.07(3) 2.864(4) 165(6)
O4 H4B O6 3_666 0.81(3) 1.96(3) 2.758(5) 169(6)
O4 H4A O2 3_666 0.85(3) 1.98(3) 2.795(4) 161(5)
O3 H3B O5 3_667 0.84(3) 1.99(4) 2.755(5) 152(7)

loop_
_geom_torsion_atom_site_label_1
_geom_torsion_atom_site_label_2
_geom_torsion_atom_site_label_3
_geom_torsion_atom_site_label_4
_geom_torsion_site_symmetry_1
_geom_torsion_site_symmetry_4
_geom_torsion
_geom_torsion_publ_flag
C6 C1 C2 C3 . . -0.5(5) ?
Cl1 C1 C2 C3 . . 179.2(3) ?
C1 C2 C3 C4 . . -2.5(5) ?
C2 C3 C4 C5 . . 1.5(6) ?
C3 C4 C5 C6 . . 2.7(5) ?
C3 C4 C5 Cl2 . . -175.3(3) ?
C4 C5 C6 N1 . . 179.2(3) ?
Cl2 C5 C6 N1 . . -2.8(4) ?
C4 C5 C6 C1 . . -5.4(5) ?
Cl2 C5 C6 C1 . . 172.5(2) ?
C2 C1 C6 N1 . . 179.7(3) ?
Cl1 C1 C6 N1 . . 0.0(4) ?
C2 C1 C6 C5 . . 4.3(5) ?
Cl1 C1 C6 C5 . . -175.4(2) ?
C12 C7 C8 C9 . . -1.8(5) ?
N1 C7 C8 C9 . . 178.4(3) ?
C7 C8 C9 C10 . . 1.3(5) ?
C8 C9 C10 C11 . . -0.1(5) ?
C9 C10 C11 C12 . . -0.6(5) ?
C10 C11 C12 C7 . . 0.1(5) ?
C10 C11 C12 C13 . . -179.9(3) ?
C8 C7 C12 C11 . . 1.1(4) ?
N1 C7 C12 C11 . . -179.1(3) ?
C8 C7 C12 C13 . . -178.9(3) ?
N1 C7 C12 C13 . . 0.9(4) ?
C11 C12 C13 C14 . . -101.8(4) ?
C7 C12 C13 C14 . . 78.1(4) ?
C12 C13 C14 O2 . . 121.8(4) n
C12 C13 C14 O1 . . -57.7(4) ?
C5 C6 N1 C7 . . -51.9(5) ?
C1 C6 N1 C7 . . 133.0(3) n
C8 C7 N1 C6 . . -16.0(5) n
C12 C7 N1 C6 . . 164.2(3) ?
O1 C14 O2 K1 . . -88.1(5) ?
C13 C14 O2 K1 . . 92.4(4) n
O4 K1 O2 C14 2_656 . -135.1(4) ?
O4 K1 O2 C14 . . 55.5(4) ?
O6 K1 O2 C14 . . 146.7(4) ?
O3 K1 O2 C14 . . -43.3(4) ?
O5 K1 O2 C14 . . 95.1(4) ?
K1 K1 O2 C14 2_646 . 33.5(4) ?
K1 K1 O2 C14 2_656 . -158.8(4) ?
O2 K1 O4 K1 . 2_646 -137.57(13) ?
O4 K1 O4 K1 2_656 2_646 94.0(4) ?
O6 K1 O4 K1 . 2_646 131.74(14) ?
O3 K1 O4 K1 . 2_646 -55.48(15) ?
O5 K1 O4 K1 . 2_646 57.30(12) ?
K1 K1 O4 K1 2_656 2_646 152.67(9) ?
